data_7217966
loop_
_publ_author_name
'Jones, Andrew O. F.'
'Leech, Charlotte K.'
'McIntyre, Garry J.'
'Wilson, Chick C.'
'Thomas, Lynne H.'

_publ_section_title
;
 Engineering short, strong hydrogen bonds in urea di-carboxylic acid
 complexes
;
_journal_issue 35
_journal_name_full CrystEngComm
_journal_page_first 8177
_journal_paper_doi 10.1039/C4CE00587B
_journal_volume 16
_journal_year 2014
_chemical_formula_sum 'C6 H14 N4 O6'
_chemical_formula_weight 238.20
_chemical_name_common
;
 bis(urea) succinic acid
;
_chemical_name_systematic
;
 bis(urea) butanedioic acid
;
_space_group_IT_number 14
_symmetry_cell_setting monoclinic
_symmetry_space_group_name_Hall '-P 2ybc'
_symmetry_space_group_name_H-M 'P 1 21/c 1'
_atom_sites_solution_hydrogens geom
_atom_sites_solution_primary direct
_atom_sites_solution_secondary difmap
_audit_creation_method SHELXL-97
_cell_angle_alpha 90.00
_cell_angle_beta 96.380(4)
_cell_angle_gamma 90.00
_cell_formula_units_Z 2
_cell_length_a 5.6700(6)
_cell_length_b 8.1200(10)
_cell_length_c 12.2200(13)
_cell_measurement_reflns_used 250
_cell_measurement_temperature 200
_cell_volume 559.13(11)
_computing_cell_refinement 'lauegen (CCP4)'
_computing_data_collection 'VIVALDI (MAATEL)'
_computing_data_reduction 'argonne_boxes, laue4 (Piltz, 2011)'
_computing_molecular_graphics 'Mercury (McRae, 2006)'
_computing_publication_material 'WINGX (Farrugia, 1999)'
_computing_structure_refinement 'SHELXL-97 (Sheldrick, 2008)'
_diffrn_ambient_temperature 200
_diffrn_detector_area_resol_mean 0.7
_diffrn_measurement_device_type VIVALDI
_diffrn_measurement_method 'Laue patterns at 10 orientations'
_diffrn_radiation_monochromator none
_diffrn_radiation_source 'ILL reactor source, thermal guide'
_diffrn_radiation_type neutron
_diffrn_radiation_wavelength 0.80-5.20
_diffrn_reflns_av_R_equivalents 0.1031
_diffrn_reflns_av_sigmaI/netI 0.0527
_diffrn_reflns_limit_h_max 6
_diffrn_reflns_limit_h_min -6
_diffrn_reflns_limit_k_max 10
_diffrn_reflns_limit_k_min -10
_diffrn_reflns_limit_l_max 14
_diffrn_reflns_limit_l_min -15
_diffrn_reflns_number 4829
_diffrn_standards_number none
_exptl_absorpt_coefficient_mu 0.173
_exptl_absorpt_correction_type none
_exptl_crystal_colour colourless
_exptl_crystal_density_diffrn 1.415
_exptl_crystal_density_method 'not measured'
_exptl_crystal_description block
_exptl_crystal_F_000 120
_exptl_crystal_size_max 3.0
_exptl_crystal_size_mid 1.2
_exptl_crystal_size_min 0.4
_refine_diff_density_max 0.410
_refine_diff_density_min -0.406
_refine_diff_density_rms 0.085
_refine_ls_extinction_coef 0.016(5)
_refine_ls_extinction_expression Fc^*^=kFc[1+0.001xFc^2^\l^3^/sin(2\q)]^-1/4^
_refine_ls_extinction_method SHELXL
_refine_ls_goodness_of_fit_ref 1.235
_refine_ls_hydrogen_treatment refall
_refine_ls_matrix_type full
_refine_ls_number_parameters 137
_refine_ls_number_reflns 826
_refine_ls_number_restraints 0
_refine_ls_restrained_S_all 1.235
_refine_ls_R_factor_all 0.0565
_refine_ls_R_factor_gt 0.0355
_refine_ls_shift/su_max 0.000
_refine_ls_shift/su_mean 0.000
_refine_ls_structure_factor_coef Fsqd
_refine_ls_weighting_details 'calc w=1/[\s^2^(Fo^2^)+(0.0300P)^2^+0.0000P] where P=(Fo^2^+2Fc^2^)/3'
_refine_ls_weighting_scheme calc
_refine_ls_wR_factor_gt 0.0642
_refine_ls_wR_factor_ref 0.0691
_reflns_number_gt 659
_reflns_number_total 826
_reflns_threshold_expression >2\s(I)
_cod_duplicate_entry 7214501
_cod_data_source_file c4ce00587b2.cif
_cod_data_source_block usuc_200
_cod_original_sg_symbol_H-M P21/c
_cod_database_code 7217966

loop_
_symmetry_equiv_pos_as_xyz
'x, y, z'
'-x, y+1/2, -z+1/2'
'-x, -y, -z'
'x, -y-1/2, z-1/2'

loop_
_atom_site_label
_atom_site_type_symbol
_atom_site_fract_x
_atom_site_fract_y
_atom_site_fract_z
_atom_site_U_iso_or_equiv
_atom_site_adp_type
_atom_site_occupancy
_atom_site_symmetry_multiplicity
_atom_site_calc_flag
H2 H 0.9822(7) 0.6290(4) 0.4071(3) 0.0523(9) Uani 1 1 d
H7 H -0.0534(6) 0.4460(4) 0.0950(2) 0.0474(9) Uani 1 1 d
H3 H 0.8058(6) 0.4518(4) 0.4075(3) 0.0511(9) Uani 1 1 d
H6 H 0.0721(6) 0.4326(4) 0.2332(2) 0.0480(8) Uani 1 1 d
H4 H 0.5404(8) 0.6995(5) 0.1937(3) 0.0636(11) Uani 1 1 d
H1 H 0.4441(6) 0.7745(4) 0.4965(2) 0.0425(8) Uani 1 1 d
H5 H 0.4043(7) 0.5879(5) 0.2906(2) 0.0601(10) Uani 1 1 d
O1 O 0.7405(3) 0.64468(18) 0.62118(12) 0.0359(5) Uani 1 1 d
O3 O 0.2469(4) 0.62980(18) 0.03515(12) 0.0361(5) Uani 1 1 d
O2 O 0.5639(4) 0.7072(2) 0.45443(12) 0.0368(5) Uani 1 1 d
C2 C 0.9047(3) 0.54192(15) 0.46136(10) 0.0282(4) Uani 1 1 d
N2 N 0.0642(2) 0.48289(11) 0.15808(9) 0.0356(4) Uani 1 1 d
C1 C 0.7310(3) 0.63653(14) 0.52092(10) 0.0257(4) Uani 1 1 d
C3 C 0.2413(3) 0.57947(15) 0.13235(10) 0.0303(4) Uani 1 1 d
N1 N 0.4102(3) 0.62325(17) 0.21248(8) 0.0522(5) Uani 1 1 d

loop_
_atom_site_aniso_label
_atom_site_aniso_U_11
_atom_site_aniso_U_22
_atom_site_aniso_U_33
_atom_site_aniso_U_23
_atom_site_aniso_U_13
_atom_site_aniso_U_12
H2 0.057(3) 0.0597(17) 0.0427(16) 0.0168(13) 0.0156(17) 0.0120(14)
H7 0.043(2) 0.0574(17) 0.0398(16) 0.0080(11) -0.0047(16) -0.0149(13)
H3 0.052(2) 0.0561(15) 0.0435(16) -0.0164(12) -0.0050(15) 0.0065(14)
H6 0.052(2) 0.0597(16) 0.0325(15) 0.0087(12) 0.0055(14) -0.0085(15)
H4 0.066(3) 0.079(2) 0.0418(17) 0.0099(15) -0.0096(17) -0.032(2)
H1 0.040(2) 0.0531(14) 0.0327(14) -0.0034(11) -0.0010(14) 0.0154(15)
H5 0.062(3) 0.090(2) 0.0258(15) 0.0097(14) -0.0037(15) -0.0107(19)
O1 0.0384(12) 0.0479(8) 0.0210(7) 0.0021(5) 0.0021(8) 0.0145(7)
O3 0.0384(13) 0.0478(8) 0.0205(8) 0.0069(5) -0.0035(7) -0.0170(7)
O2 0.0395(13) 0.0486(8) 0.0211(8) -0.0040(6) -0.0018(9) 0.0189(9)
C2 0.0298(10) 0.0342(6) 0.0209(6) 0.0006(4) 0.0038(7) 0.0062(6)
N2 0.0353(9) 0.0439(5) 0.0268(6) 0.0072(4) 0.0005(6) -0.0103(4)
C1 0.0269(10) 0.0298(5) 0.0200(6) 0.0000(4) 0.0008(6) 0.0038(5)
C3 0.0330(10) 0.0370(6) 0.0199(6) 0.0041(4) -0.0018(6) -0.0080(6)
N1 0.0530(10) 0.0770(8) 0.0234(6) 0.0105(5) -0.0093(6) -0.0325(7)

loop_
_atom_type_symbol
_atom_type_description
_atom_type_scat_dispersion_real
_atom_type_scat_dispersion_imag
_atom_type_scat_source
C C 0.0000 0.0000 'International Tables Vol C Tables 4.2.6.8 and 6.1.1.4'
H H 0.0000 0.0000 'International Tables Vol C Tables 4.2.6.8 and 6.1.1.4'
N N 0.0000 0.0000 'International Tables Vol C Tables 4.2.6.8 and 6.1.1.4'
O O 0.0000 0.0000 'International Tables Vol C Tables 4.2.6.8 and 6.1.1.4'

loop_
_geom_angle_atom_site_label_1
_geom_angle_atom_site_label_2
_geom_angle_atom_site_label_3
_geom_angle
_geom_angle_site_symmetry_1
_geom_angle_site_symmetry_3
C1 O2 H1 112.8(2) . .
C1 C2 C2 112.88(13) . 3_766
C1 C2 H2 107.0(2) . .
C2 C2 H2 111.2(2) 3_766 .
C1 C2 H3 108.3(2) . .
C2 C2 H3 110.9(2) 3_766 .
H2 C2 H3 106.3(3) . .
C3 N2 H7 116.4(2) . .
C3 N2 H6 119.7(2) . .
H7 N2 H6 122.6(3) . .
O1 C1 O2 123.10(17) . .
O1 C1 C2 123.80(13) . .
O2 C1 C2 113.08(13) . .
O3 C3 N2 120.64(12) . .
O3 C3 N1 120.81(15) . .
N2 C3 N1 118.54(12) . .
C3 N1 H4 118.6(2) . .
C3 N1 H5 121.6(3) . .
H4 N1 H5 119.7(3) . .

loop_
_geom_bond_atom_site_label_1
_geom_bond_atom_site_label_2
_geom_bond_distance
_geom_bond_site_symmetry_2
O1 C1 1.222(2) .
O3 C3 1.2599(19) .
O2 C1 1.310(2) .
O2 H1 1.050(5) .
C2 C1 1.500(2) .
C2 C2 1.515(2) 3_766
C2 H2 1.094(4) .
C2 H3 1.096(3) .
N2 C3 1.3388(19) .
N2 H7 1.007(3) .
N2 H6 1.002(3) .
C3 N1 1.3394(15) .
N1 H4 1.009(5) .
N1 H5 1.001(3) .

loop_
_geom_hbond_atom_site_label_D
_geom_hbond_atom_site_label_H
_geom_hbond_atom_site_label_A
_geom_hbond_distance_DH
_geom_hbond_distance_HA
_geom_hbond_distance_DA
_geom_hbond_angle_DHA
_geom_hbond_site_symmetry_A
O2 H1 O3 1.050(5) 1.481(4) 2.520(3) 169.0(2) 4_576
N1 H4 O1 1.009(5) 1.974(5) 2.961(2) 165.2(3) 4_575
N2 H6 O1 1.002(3) 2.066(3) 2.9853(17) 151.6(3) 3_666
N1 H5 O2 1.001(3) 2.316(3) 3.0648(18) 130.8(3) .
